data_2221234
loop_
_publ_author_name
'Betz, Richard'
'Kl\"ufers, Peter'
'Mayer, Peter'

_publ_section_title
;
 (Cyclopentane-1,1-diyl)dimethanol
;
_journal_coeditor_code ZL2170
_journal_issue 3
_journal_name_full 'Acta Crystallographica Section E'
_journal_page_first o479
_journal_paper_doi 10.1107/S1600536809001330
_journal_volume 65
_journal_year 2009
_chemical_formula_iupac 'C7 H14 O2'
_chemical_formula_moiety 'C7 H14 O2'
_chemical_formula_sum 'C7 H14 O2'
_chemical_formula_weight 130.18
_chemical_name_common 1,1-Bis(hydroxymethyl)cyclopentane
_chemical_name_systematic
;
(Cyclopentane-1,1-diyl)dimethanol
;
_space_group_IT_number 14
_symmetry_cell_setting monoclinic
_symmetry_space_group_name_Hall '-P 2yn'
_symmetry_space_group_name_H-M 'P 1 21/n 1'
_atom_sites_solution_hydrogens geom
_atom_sites_solution_primary direct
_atom_sites_solution_secondary difmap
_cell_angle_alpha 90.00
_cell_angle_beta 98.33(2)
_cell_angle_gamma 90.00
_cell_formula_units_Z 4
_cell_length_a 5.8614(16)
_cell_length_b 10.631(3)
_cell_length_c 11.917(3)
_cell_measurement_temperature 200(2)
_cell_measurement_theta_max 27.4989
_cell_measurement_theta_min 4.5478
_cell_volume 734.7(3)
_computing_cell_refinement 'CrysAlis RED (Oxford Diffraction, 2005)'
_computing_data_collection 'CrysAlis CCD (Oxford Diffraction, 2005)'
_computing_data_reduction 'CrysAlis RED (Oxford Diffraction, 2005)'
_computing_molecular_graphics 'ORTEP-3 (Farrugia, 1997)'
_computing_publication_material 'SHELXL97 (Sheldrick, 2008)'
_computing_structure_refinement 'SHELXL97 (Sheldrick, 2008)'
_computing_structure_solution 'SHELXS97 (Sheldrick, 2008)'
_diffrn_ambient_temperature 200(2)
_diffrn_measured_fraction_theta_full 0.994
_diffrn_measured_fraction_theta_max 0.994
_diffrn_measurement_device 'CCD camera on \k-goniostat'
_diffrn_measurement_device_type 'Oxford Diffraction Xcalibur'
_diffrn_measurement_method \w
_diffrn_radiation_monochromator graphite
_diffrn_radiation_source 'fine-focus sealed tube'
_diffrn_radiation_type MoK\a
_diffrn_radiation_wavelength 0.71073
_diffrn_reflns_av_R_equivalents 0.0673
_diffrn_reflns_av_sigmaI/netI 0.0862
_diffrn_reflns_limit_h_max 4
_diffrn_reflns_limit_h_min -7
_diffrn_reflns_limit_k_max 13
_diffrn_reflns_limit_k_min -13
_diffrn_reflns_limit_l_max 15
_diffrn_reflns_limit_l_min -14
_diffrn_reflns_number 4224
_diffrn_reflns_theta_full 27.50
_diffrn_reflns_theta_max 27.50
_diffrn_reflns_theta_min 4.55
_exptl_absorpt_coefficient_mu 0.084
_exptl_absorpt_correction_type none
_exptl_crystal_colour colourless
_exptl_crystal_density_diffrn 1.177
_exptl_crystal_density_method 'not measured'
_exptl_crystal_description platelet
_exptl_crystal_F_000 288
_exptl_crystal_size_max 0.20
_exptl_crystal_size_mid 0.17
_exptl_crystal_size_min 0.06
_refine_diff_density_max 0.186
_refine_diff_density_min -0.171
_refine_ls_extinction_method none
_refine_ls_goodness_of_fit_ref 1.011
_refine_ls_hydrogen_treatment constr
_refine_ls_matrix_type full
_refine_ls_number_parameters 85
_refine_ls_number_reflns 1692
_refine_ls_number_restraints 0
_refine_ls_restrained_S_all 1.011
_refine_ls_R_factor_all 0.1256
_refine_ls_R_factor_gt 0.0606
_refine_ls_shift/su_max 0.000
_refine_ls_shift/su_mean 0.000
_refine_ls_structure_factor_coef Fsqd
_refine_ls_weighting_details 'calc w=1/[\s^2^(Fo^2^)+(0.0527P)^2^] where P=(Fo^2^+2Fc^2^)/3'
_refine_ls_weighting_scheme calc
_refine_ls_wR_factor_gt 0.1186
_refine_ls_wR_factor_ref 0.1493
_reflns_number_gt 924
_reflns_number_total 1692
_reflns_threshold_expression I>2\s(I)
_cod_data_source_file zl2170.cif
_cod_data_source_block I
_cod_original_sg_symbol_H-M 'P 21/n'
_cod_database_code 2221234
_cod_database_fobs_code 2221234

loop_
_symmetry_equiv_pos_as_xyz
'x, y, z'
'-x+1/2, y+1/2, -z+1/2'
'-x, -y, -z'
'x-1/2, -y-1/2, z-1/2'

loop_
_atom_site_type_symbol
_atom_site_label
_atom_site_fract_x
_atom_site_fract_y
_atom_site_fract_z
_atom_site_U_iso_or_equiv
_atom_site_adp_type
_atom_site_calc_flag
_atom_site_refinement_flags
_atom_site_occupancy
_atom_site_disorder_assembly
_atom_site_disorder_group
O O1 0.2142(2) 0.49721(17) 0.14033(13) 0.0473(5) Uani d . 1 . .
H H1 0.2522 0.5090 0.0758 0.071 Uiso calc R 1 . .
O O2 0.7532(3) 0.48406(16) 0.08445(12) 0.0431(5) Uani d . 1 . .
H H2 0.8893 0.4984 0.1146 0.065 Uiso calc R 1 . .
C C1 0.5747(4) 0.41846(19) 0.24878(17) 0.0299(5) Uani d . 1 . .
C C2 0.7724(4) 0.4594(2) 0.34277(18) 0.0381(6) Uani d . 1 . .
H H21 0.9204 0.4638 0.3122 0.046 Uiso calc R 1 . .
H H22 0.7393 0.5432 0.3729 0.046 Uiso calc R 1 . .
C C3 0.7843(5) 0.3602(2) 0.4357(2) 0.0562(8) Uani d . 1 . .
H H31 0.8906 0.2912 0.4223 0.067 Uiso calc R 1 . .
H H32 0.8361 0.3975 0.5112 0.067 Uiso calc R 1 . .
C C4 0.5393(6) 0.3131(3) 0.4270(2) 0.0586(8) Uani d . 1 . .
H H41 0.4413 0.3733 0.4619 0.070 Uiso calc R 1 . .
H H42 0.5330 0.2302 0.4641 0.070 Uiso calc R 1 . .
C C5 0.4640(4) 0.3034(2) 0.2995(2) 0.0475(7) Uani d . 1 . .
H H51 0.2939 0.3064 0.2812 0.057 Uiso calc R 1 . .
H H52 0.5198 0.2240 0.2696 0.057 Uiso calc R 1 . .
C C6 0.4039(4) 0.5258(2) 0.22489(19) 0.0363(6) Uani d . 1 . .
H H61 0.3447 0.5481 0.2960 0.044 Uiso calc R 1 . .
H H62 0.4853 0.6002 0.2004 0.044 Uiso calc R 1 . .
C C7 0.6631(4) 0.3799(2) 0.14014(19) 0.0388(6) Uani d . 1 . .
H H71 0.7856 0.3158 0.1581 0.047 Uiso calc R 1 . .
H H72 0.5356 0.3410 0.0880 0.047 Uiso calc R 1 . .

loop_
_atom_site_aniso_label
_atom_site_aniso_U_11
_atom_site_aniso_U_22
_atom_site_aniso_U_33
_atom_site_aniso_U_12
_atom_site_aniso_U_13
_atom_site_aniso_U_23
O1 0.0243(8) 0.0853(13) 0.0320(8) 0.0014(8) 0.0036(7) 0.0073(9)
O2 0.0276(8) 0.0721(12) 0.0303(8) -0.0023(9) 0.0060(7) 0.0062(8)
C1 0.0290(11) 0.0332(11) 0.0274(11) -0.0025(10) 0.0043(9) -0.0028(9)
C2 0.0331(12) 0.0496(14) 0.0308(11) -0.0007(11) 0.0018(10) -0.0010(10)
C3 0.074(2) 0.0586(17) 0.0326(13) 0.0067(16) -0.0032(14) 0.0047(12)
C4 0.093(2) 0.0465(15) 0.0408(14) -0.0035(16) 0.0266(15) 0.0052(12)
C5 0.0526(16) 0.0417(14) 0.0500(15) -0.0048(13) 0.0139(13) 0.0066(12)
C6 0.0288(11) 0.0470(14) 0.0330(11) 0.0021(11) 0.0039(10) 0.0001(10)
C7 0.0348(12) 0.0454(13) 0.0370(13) 0.0008(11) 0.0074(11) -0.0068(11)

loop_
_atom_type_symbol
_atom_type_description
_atom_type_scat_dispersion_real
_atom_type_scat_dispersion_imag
_atom_type_scat_source
C C 0.0033 0.0016 'International Tables Vol C Tables 4.2.6.8 and 6.1.1.4'
H H 0.0000 0.0000 'International Tables Vol C Tables 4.2.6.8 and 6.1.1.4'
O O 0.0106 0.0060 'International Tables Vol C Tables 4.2.6.8 and 6.1.1.4'

loop_
_geom_angle_atom_site_label_1
_geom_angle_atom_site_label_2
_geom_angle_atom_site_label_3
_geom_angle_site_symmetry_1
_geom_angle_site_symmetry_3
_geom_angle
_geom_angle_publ_flag
C6 O1 H1 . . 109.5 ?
C7 O2 H2 . . 109.5 ?
C6 C1 C7 . . 109.90(18) ?
C6 C1 C5 . . 111.40(18) ?
C7 C1 C5 . . 109.48(18) ?
C6 C1 C2 . . 109.13(17) ?
C7 C1 C2 . . 112.31(17) ?
C5 C1 C2 . . 104.54(18) ?
C3 C2 C1 . . 106.30(19) ?
C3 C2 H21 . . 110.5 ?
C1 C2 H21 . . 110.5 ?
C3 C2 H22 . . 110.5 ?
C1 C2 H22 . . 110.5 ?
H21 C2 H22 . . 108.7 ?
C4 C3 C2 . . 103.7(2) ?
C4 C3 H31 . . 111.0 ?
C2 C3 H31 . . 111.0 ?
C4 C3 H32 . . 111.0 ?
C2 C3 H32 . . 111.0 ?
H31 C3 H32 . . 109.0 ?
C3 C4 C5 . . 103.1(2) ?
C3 C4 H41 . . 111.2 ?
C5 C4 H41 . . 111.2 ?
C3 C4 H42 . . 111.2 ?
C5 C4 H42 . . 111.2 ?
H41 C4 H42 . . 109.1 ?
C4 C5 C1 . . 104.99(19) ?
C4 C5 H51 . . 110.7 ?
C1 C5 H51 . . 110.7 ?
C4 C5 H52 . . 110.7 ?
C1 C5 H52 . . 110.7 ?
H51 C5 H52 . . 108.8 ?
O1 C6 C1 . . 113.57(18) ?
O1 C6 H61 . . 108.9 ?
C1 C6 H61 . . 108.9 ?
O1 C6 H62 . . 108.9 ?
C1 C6 H62 . . 108.9 ?
H61 C6 H62 . . 107.7 ?
O2 C7 C1 . . 112.37(18) ?
O2 C7 H71 . . 109.1 ?
C1 C7 H71 . . 109.1 ?
O2 C7 H72 . . 109.1 ?
C1 C7 H72 . . 109.1 ?
H71 C7 H72 . . 107.9 ?

loop_
_geom_bond_atom_site_label_1
_geom_bond_atom_site_label_2
_geom_bond_site_symmetry_2
_geom_bond_distance
_geom_bond_publ_flag
O1 C6 . 1.421(3) ?
O1 H1 . 0.8400 ?
O2 C7 . 1.431(3) ?
O2 H2 . 0.8400 ?
C1 C6 . 1.517(3) ?
C1 C7 . 1.519(3) ?
C1 C5 . 1.548(3) ?
C1 C2 . 1.553(3) ?
C2 C3 . 1.524(3) ?
C2 H21 . 0.9900 ?
C2 H22 . 0.9900 ?
C3 C4 . 1.510(4) ?
C3 H31 . 0.9900 ?
C3 H32 . 0.9900 ?
C4 C5 . 1.523(4) ?
C4 H41 . 0.9900 ?
C4 H42 . 0.9900 ?
C5 H51 . 0.9900 ?
C5 H52 . 0.9900 ?
C6 H61 . 0.9900 ?
C6 H62 . 0.9900 ?
C7 H71 . 0.9900 ?
C7 H72 . 0.9900 ?

loop_
_geom_hbond_atom_site_label_D
_geom_hbond_atom_site_label_H
_geom_hbond_atom_site_label_A
_geom_hbond_site_symmetry_A
_geom_hbond_distance_DH
_geom_hbond_distance_HA
_geom_hbond_distance_DA
_geom_hbond_angle_DHA
O1 H1 O2 3_665 0.84 1.91 2.720(2) 162.6
O2 H2 O1 1_655 0.84 1.88 2.691(2) 160.5

loop_
_geom_torsion_atom_site_label_1
_geom_torsion_atom_site_label_2
_geom_torsion_atom_site_label_3
_geom_torsion_atom_site_label_4
_geom_torsion_site_symmetry_1
_geom_torsion_site_symmetry_2
_geom_torsion_site_symmetry_3
_geom_torsion_site_symmetry_4
_geom_torsion
_geom_torsion_publ_flag
C6 C1 C2 C3 . . . . 125.3(2) ?
C7 C1 C2 C3 . . . . -112.5(2) ?
C5 C1 C2 C3 . . . . 6.1(2) ?
C1 C2 C3 C4 . . . . -29.5(2) ?
C2 C3 C4 C5 . . . . 41.6(3) ?
C3 C4 C5 C1 . . . . -38.0(3) ?
C6 C1 C5 C4 . . . . -98.3(2) ?
C7 C1 C5 C4 . . . . 140.0(2) ?
C2 C1 C5 C4 . . . . 19.5(2) ?
C7 C1 C6 O1 . . . . 57.0(2) ?
C5 C1 C6 O1 . . . . -64.6(2) ?
C2 C1 C6 O1 . . . . -179.48(17) ?
C6 C1 C7 O2 . . . . 53.2(2) ?
C5 C1 C7 O2 . . . . 175.88(19) ?
C2 C1 C7 O2 . . . . -68.5(2) ?

loop_
_cod_related_entry_id
_cod_related_entry_database
_cod_related_entry_code
1 ChemSpider 211342
